data_2103288
loop_
_publ_author_name
'Quesada, Antonio'
'Marchal, Antonio'
'Melguizo, Manuel'
'Nogueras, Manuel'
'S\'anchez, Adolfo'
'Low, John N.'
'Cannon, Debbie'
'Farrell, Dorcas M. M.'
'Glidewell, Christopher'

_publ_section_title
;
 Amino-substituted O^6^-benzyl-5-nitrosopyrimidines: interplay of
 molecular, molecular-electronic and supramolecular structures
;
_journal_issue 2
_journal_name_full 'Acta Crystallographica Section B'
_journal_page_first 300
_journal_page_last 315
_journal_paper_doi 10.1107/S0108768101021607
_journal_volume 58
_journal_year 2002
_chemical_formula_moiety 'C25 H22 N4 O3'
_chemical_formula_sum 'C25 H22 N4 O3'
_chemical_formula_weight 426.47
_chemical_name_systematic
;
2-Benzylamino-4,6-bis(benzyloxy)-5-nitrosopyrimidine
;
_space_group_IT_number 14
_symmetry_cell_setting monoclinic
_symmetry_space_group_name_Hall '-P 2ybc'
_symmetry_space_group_name_H-M 'P 1 21/c 1'
_atom_sites_solution_hydrogens geom
_atom_sites_solution_primary direct
_atom_sites_solution_secondary difmap
_cell_angle_alpha 90.00
_cell_angle_beta 105.7490(11)
_cell_angle_gamma 90.00
_cell_formula_units_Z 4
_cell_length_a 13.8074(3)
_cell_length_b 15.8175(5)
_cell_length_c 10.2119(5)
_cell_measurement_reflns_used 10763
_cell_measurement_temperature 150(2)
_cell_measurement_theta_max 27.48
_cell_measurement_theta_min 1.00
_cell_volume 2146.54(13)
_computing_cell_refinement 'DENZO-SMN (Otwinowski & Minor, 1997)'
_computing_data_collection 'Kappa-CCD server software (Nonius, 1997)'
_computing_data_reduction 'DENZO-SMN (Otwinowski & Minor, 1997)'
_computing_molecular_graphics 'PLATON (Spek, 2001)'
_computing_publication_material 'SHELXL-97 (Sheldrick, 1997b) and PRPKAPPA (Ferguson, 1999)'
_computing_structure_refinement 'SHELXL-97 (Sheldrick, 1997b)'
_computing_structure_solution 'SHELXS-97 (Sheldrick, 1997a)'
_diffrn_ambient_temperature 150(2)
_diffrn_measured_fraction_theta_full 0.987
_diffrn_measured_fraction_theta_max 0.987
_diffrn_measurement_device_type Kappa-CCD
_diffrn_measurement_method '\f scans, and \w scans with \k offsets'
_diffrn_radiation_monochromator graphite
_diffrn_radiation_source 'fine-focus sealed X-ray tube'
_diffrn_radiation_type 'Mo K\a'
_diffrn_radiation_wavelength 0.71073
_diffrn_reflns_av_R_equivalents 0.075
_diffrn_reflns_av_sigmaI/netI 0.0713
_diffrn_reflns_limit_h_max 17
_diffrn_reflns_limit_h_min -17
_diffrn_reflns_limit_k_max 17
_diffrn_reflns_limit_k_min -20
_diffrn_reflns_limit_l_max 13
_diffrn_reflns_limit_l_min -13
_diffrn_reflns_number 18529
_diffrn_reflns_theta_full 27.48
_diffrn_reflns_theta_max 27.48
_diffrn_reflns_theta_min 1.53
_diffrn_standards_decay_% 0
_exptl_absorpt_coefficient_mu 0.089
_exptl_absorpt_correction_T_max 0.9894
_exptl_absorpt_correction_T_min 0.9738
_exptl_absorpt_correction_type multi-scan
_exptl_absorpt_process_details 'DENZO-SMN (Otwinowski & Minor, 1997)'
_exptl_crystal_colour green
_exptl_crystal_density_diffrn 1.320
_exptl_crystal_density_method 'not measured'
_exptl_crystal_description prism
_exptl_crystal_F_000 896
_exptl_crystal_size_max 0.30
_exptl_crystal_size_mid 0.24
_exptl_crystal_size_min 0.12
_refine_diff_density_max 0.218
_refine_diff_density_min -0.335
_refine_ls_extinction_method none
_refine_ls_goodness_of_fit_ref 1.011
_refine_ls_hydrogen_treatment constr
_refine_ls_matrix_type full
_refine_ls_number_parameters 289
_refine_ls_number_reflns 4857
_refine_ls_number_restraints 0
_refine_ls_restrained_S_all 1.011
_refine_ls_R_factor_all 0.0975
_refine_ls_R_factor_gt 0.0508
_refine_ls_shift/su_max 0.000
_refine_ls_shift/su_mean 0.000
_refine_ls_structure_factor_coef Fsqd
_refine_ls_weighting_details 'w=1/[\s^2^(Fo^2^)+(0.0662P)^2^] where P=(Fo^2^+2Fc^2^)/3'
_refine_ls_weighting_scheme calc
_refine_ls_wR_factor_gt 0.1091
_refine_ls_wR_factor_ref 0.1263
_reflns_number_gt 3078
_reflns_number_total 4857
_reflns_threshold_expression >2\s(I)
_cod_data_source_file na0133.cif
_cod_data_source_block 9
_cod_depositor_comments
;
The following automatic conversions were performed:
'_exptl_absorpt_correction_type' value 'Multi-scan' changed to
'multi-scan' according to
'/home/saulius/struct/CIF-dictionaries/cif_core.dic' dictionary named
'cif_core.dic' version 2.4.1 from 2010-06-29.

Automatic conversion script
Id: cif_fix_enum 1527 2010-12-29 10:47:43Z saulius 

The following automatic conversions were performed:

'_exptl_absorpt_correction_type' value 'Multi-scan' changed to
'multi-scan' according to
/home/saulius/struct/CIF-dictionaries/cif_core.dic dictionary named
'cif_core.dic' version 2.4.1 from 2010-06-29.

Automatic conversion script
Id: cif_fix_values 1715 2011-07-08 13:25:40Z adriana 
;
_cod_original_sg_symbol_H-M P21/c
_cod_database_code 2103288
_cod_database_fobs_code 2103288

loop_
_symmetry_equiv_pos_as_xyz
'x, y, z'
'-x, y+1/2, -z+1/2'
'-x, -y, -z'
'x, -y-1/2, z-1/2'

loop_
_atom_site_label
_atom_site_fract_x
_atom_site_fract_y
_atom_site_fract_z
_atom_site_U_iso_or_equiv
_atom_site_adp_type
_atom_site_calc_flag
_atom_site_refinement_flags
_atom_site_occupancy
_atom_site_type_symbol
N1 0.50015(9) 0.07931(8) 0.71271(13) 0.0292(3) Uani d . 1 N
C2 0.44359(11) 0.04696(10) 0.79069(15) 0.0255(4) Uani d . 1 C
N2 0.44874(9) -0.03624(8) 0.80871(12) 0.0288(3) Uani d . 1 N
C27 0.39516(12) -0.08108(10) 0.89206(16) 0.0297(4) Uani d . 1 C
C21 0.28385(12) -0.09128(9) 0.82721(15) 0.0259(4) Uani d . 1 C
C22 0.24601(12) -0.10293(10) 0.68817(15) 0.0314(4) Uani d . 1 C
C23 0.14445(13) -0.11537(11) 0.63036(17) 0.0371(4) Uani d . 1 C
C24 0.07894(13) -0.11672(11) 0.70990(18) 0.0391(4) Uani d . 1 C
C25 0.11585(14) -0.10532(12) 0.84851(18) 0.0430(5) Uani d . 1 C
C26 0.21739(13) -0.09243(11) 0.90681(16) 0.0359(4) Uani d . 1 C
N3 0.38383(9) 0.08991(8) 0.85227(12) 0.0260(3) Uani d . 1 N
C4 0.38463(11) 0.17287(10) 0.83976(15) 0.0257(4) Uani d . 1 C
O4 0.32632(8) 0.21897(6) 0.89488(11) 0.0307(3) Uani d . 1 O
C47 0.26184(12) 0.17548(10) 0.96309(16) 0.0293(4) Uani d . 1 C
C41 0.20379(11) 0.24149(10) 1.01514(14) 0.0274(4) Uani d . 1 C
C42 0.22755(12) 0.32645(10) 1.01768(16) 0.0325(4) Uani d . 1 C
C43 0.17441(13) 0.38493(11) 1.07158(17) 0.0383(4) Uani d . 1 C
C44 0.09707(13) 0.35963(12) 1.12310(17) 0.0393(4) Uani d . 1 C
C45 0.07141(14) 0.27519(12) 1.11936(18) 0.0429(5) Uani d . 1 C
C46 0.12455(13) 0.21646(11) 1.06500(17) 0.0371(4) Uani d . 1 C
C5 0.44612(11) 0.21630(9) 0.77017(16) 0.0269(4) Uani d . 1 C
N5 0.45786(10) 0.30110(8) 0.75387(14) 0.0325(3) Uani d . 1 N
O5 0.41075(9) 0.35166(7) 0.80862(12) 0.0390(3) Uani d . 1 O
C6 0.50100(11) 0.16199(10) 0.70490(16) 0.0278(4) Uani d . 1 C
O6 0.55547(8) 0.19977(7) 0.63249(11) 0.0348(3) Uani d . 1 O
C67 0.61012(12) 0.14607(11) 0.56116(17) 0.0346(4) Uani d . 1 C
C61 0.70814(12) 0.11442(10) 0.65098(15) 0.0302(4) Uani d . 1 C
C62 0.78388(13) 0.17051(11) 0.71259(16) 0.0353(4) Uani d . 1 C
C63 0.87612(14) 0.14156(13) 0.78880(17) 0.0422(5) Uani d . 1 C
C64 0.89430(14) 0.05579(13) 0.80209(18) 0.0453(5) Uani d . 1 C
C65 0.81958(15) -0.00022(12) 0.74110(18) 0.0482(5) Uani d . 1 C
C66 0.72629(14) 0.02845(11) 0.66715(17) 0.0386(4) Uani d . 1 C
H2 0.4864 -0.0657 0.7683 0.035 Uiso calc R 1 H
H27A 0.4048 -0.0503 0.9791 0.036 Uiso calc R 1 H
H27B 0.4255 -0.1379 0.9135 0.036 Uiso calc R 1 H
H22 0.2906 -0.1023 0.6318 0.038 Uiso calc R 1 H
H23 0.1198 -0.1230 0.5348 0.044 Uiso calc R 1 H
H24 0.0090 -0.1254 0.6702 0.047 Uiso calc R 1 H
H25 0.0710 -0.1063 0.9044 0.052 Uiso calc R 1 H
H26 0.2417 -0.0843 1.0023 0.043 Uiso calc R 1 H
H47A 0.3027 0.1413 1.0395 0.035 Uiso calc R 1 H
H47B 0.2152 0.1373 0.8989 0.035 Uiso calc R 1 H
H42 0.2808 0.3449 0.9821 0.039 Uiso calc R 1 H
H43 0.1917 0.4431 1.0729 0.046 Uiso calc R 1 H
H44 0.0614 0.4000 1.1611 0.047 Uiso calc R 1 H
H45 0.0175 0.2572 1.1539 0.052 Uiso calc R 1 H
H46 0.1063 0.1584 1.0620 0.045 Uiso calc R 1 H
H67A 0.6234 0.1784 0.4848 0.042 Uiso calc R 1 H
H67B 0.5674 0.0971 0.5222 0.042 Uiso calc R 1 H
H62 0.7721 0.2296 0.7022 0.042 Uiso calc R 1 H
H63 0.9271 0.1806 0.8321 0.051 Uiso calc R 1 H
H64 0.9582 0.0356 0.8532 0.054 Uiso calc R 1 H
H65 0.8322 -0.0593 0.7499 0.058 Uiso calc R 1 H
H66 0.6746 -0.0108 0.6274 0.046 Uiso calc R 1 H

loop_
_atom_site_aniso_label
_atom_site_aniso_U_11
_atom_site_aniso_U_22
_atom_site_aniso_U_33
_atom_site_aniso_U_12
_atom_site_aniso_U_13
_atom_site_aniso_U_23
N1 0.0287(8) 0.0237(8) 0.0370(8) 0.0000(6) 0.0120(6) -0.0003(6)
C2 0.0221(8) 0.0230(9) 0.0290(8) -0.0013(7) 0.0032(6) -0.0029(6)
N2 0.0304(8) 0.0195(7) 0.0390(8) 0.0012(6) 0.0138(6) -0.0018(6)
C27 0.0331(9) 0.0216(9) 0.0337(9) 0.0015(7) 0.0079(7) 0.0011(7)
C21 0.0315(9) 0.0160(8) 0.0313(8) 0.0012(7) 0.0102(7) 0.0002(6)
C22 0.0343(10) 0.0325(10) 0.0301(9) -0.0023(8) 0.0132(7) 0.0002(7)
C23 0.0393(11) 0.0403(11) 0.0287(9) -0.0045(8) 0.0042(7) 0.0031(7)
C24 0.0299(10) 0.0416(11) 0.0438(10) -0.0016(8) 0.0066(8) 0.0026(8)
C25 0.0384(11) 0.0527(13) 0.0439(10) 0.0000(9) 0.0212(8) -0.0019(9)
C26 0.0381(11) 0.0417(11) 0.0297(9) -0.0020(8) 0.0121(7) -0.0039(7)
N3 0.0254(7) 0.0190(7) 0.0333(7) 0.0008(6) 0.0074(5) -0.0007(5)
C4 0.0224(8) 0.0233(9) 0.0301(8) 0.0025(7) 0.0048(6) -0.0023(6)
O4 0.0328(7) 0.0220(6) 0.0415(7) 0.0006(5) 0.0172(5) -0.0010(5)
C47 0.0319(9) 0.0254(9) 0.0327(9) -0.0034(7) 0.0122(7) 0.0007(7)
C41 0.0263(9) 0.0298(9) 0.0248(8) 0.0023(7) 0.0049(6) -0.0002(7)
C42 0.0300(10) 0.0298(10) 0.0380(9) -0.0007(7) 0.0100(7) -0.0032(7)
C43 0.0391(11) 0.0310(10) 0.0428(10) 0.0030(8) 0.0079(8) -0.0061(8)
C44 0.0386(11) 0.0462(12) 0.0331(9) 0.0129(9) 0.0097(8) -0.0045(8)
C45 0.0408(11) 0.0492(13) 0.0453(11) 0.0075(9) 0.0227(9) 0.0067(9)
C46 0.0391(11) 0.0333(11) 0.0428(10) 0.0020(8) 0.0178(8) 0.0056(8)
C5 0.0242(9) 0.0203(9) 0.0354(9) 0.0000(7) 0.0066(7) 0.0014(6)
N5 0.0320(8) 0.0230(8) 0.0411(8) 0.0007(6) 0.0074(6) 0.0001(6)
O5 0.0427(8) 0.0226(7) 0.0525(7) 0.0023(6) 0.0143(6) -0.0017(5)
C6 0.0237(9) 0.0256(9) 0.0338(9) -0.0009(7) 0.0073(7) 0.0022(7)
O6 0.0343(7) 0.0275(7) 0.0484(7) 0.0032(5) 0.0209(6) 0.0052(5)
C67 0.0364(10) 0.0355(10) 0.0371(9) 0.0027(8) 0.0188(8) 0.0005(7)
C61 0.0360(10) 0.0288(10) 0.0313(9) 0.0027(8) 0.0185(7) 0.0018(7)
C62 0.0402(11) 0.0279(10) 0.0419(10) 0.0007(8) 0.0180(8) 0.0030(7)
C63 0.0396(11) 0.0515(13) 0.0381(10) -0.0052(9) 0.0149(8) -0.0002(8)
C64 0.0459(12) 0.0547(14) 0.0379(10) 0.0194(10) 0.0158(8) 0.0080(9)
C65 0.0656(14) 0.0322(11) 0.0481(11) 0.0169(10) 0.0178(10) 0.0040(9)
C66 0.0484(12) 0.0275(10) 0.0421(10) -0.0001(8) 0.0160(8) -0.0007(7)

loop_
_atom_type_symbol
_atom_type_description
_atom_type_scat_dispersion_real
_atom_type_scat_dispersion_imag
_atom_type_scat_source
C C 0.0033 0.0016 'International Tables Vol C Tables 4.2.6.8 and 6.1.1.4'
H H 0.0000 0.0000 'International Tables Vol C Tables 4.2.6.8 and 6.1.1.4'
N N 0.0061 0.0033 'International Tables Vol C Tables 4.2.6.8 and 6.1.1.4'
O O 0.0106 0.0060 'International Tables Vol C Tables 4.2.6.8 and 6.1.1.4'

loop_
_geom_angle_atom_site_label_1
_geom_angle_atom_site_label_2
_geom_angle_atom_site_label_3
_geom_angle
_geom_angle_publ_flag
C6 N1 C2 115.33(13) no
N2 C2 N3 116.81(14) no
N2 C2 N1 115.91(13) no
N3 C2 N1 127.28(14) no
C2 N2 C27 123.20(13) no
C2 N2 H2 118.4 no
C27 N2 H2 118.4 no
N2 C27 C21 114.50(12) no
N2 C27 H27A 108.6 no
C21 C27 H27A 108.6 no
N2 C27 H27B 108.6 no
C21 C27 H27B 108.6 no
H27A C27 H27B 107.6 no
C26 C21 C22 118.38(15) no
C26 C21 C27 120.24(13) no
C22 C21 C27 121.34(14) no
C23 C22 C21 120.94(15) no
C23 C22 H22 119.5 no
C21 C22 H22 119.5 no
C24 C23 C22 120.42(15) no
C24 C23 H23 119.8 no
C22 C23 H23 119.8 no
C23 C24 C25 119.12(16) no
C23 C24 H24 120.4 no
C25 C24 H24 120.4 no
C24 C25 C26 120.68(16) no
C24 C25 H25 119.7 no
C26 C25 H25 119.7 no
C21 C26 C25 120.46(15) no
C21 C26 H26 119.8 no
C25 C26 H26 119.8 no
C4 N3 C2 115.71(13) no
N3 C4 O4 119.10(13) no
N3 C4 C5 123.40(13) no
O4 C4 C5 117.51(14) no
C4 O4 C47 118.00(12) no
O4 C47 C41 107.35(13) no
O4 C47 H47A 110.2 no
C41 C47 H47A 110.2 no
O4 C47 H47B 110.2 no
C41 C47 H47B 110.2 no
H47A C47 H47B 108.5 no
C42 C41 C46 118.60(15) no
C42 C41 C47 122.48(14) no
C46 C41 C47 118.91(15) no
C41 C42 C43 120.56(16) no
C41 C42 H42 119.7 no
C43 C42 H42 119.7 no
C44 C43 C42 120.62(17) no
C44 C43 H43 119.7 no
C42 C43 H43 119.7 no
C43 C44 C45 119.51(16) no
C43 C44 H44 120.2 no
C45 C44 H44 120.2 no
C44 C45 C46 119.92(17) no
C44 C45 H45 120.0 no
C46 C45 H45 120.0 no
C41 C46 C45 120.77(16) no
C41 C46 H46 119.6 no
C45 C46 H46 119.6 no
N5 C5 C4 129.88(14) no
N5 C5 C6 116.04(14) no
C4 C5 C6 114.06(14) no
O5 N5 C5 118.59(13) no
N1 C6 O6 119.84(14) no
N1 C6 C5 123.95(14) no
O6 C6 C5 116.21(14) no
C6 O6 C67 117.63(12) no
O6 C67 C61 113.13(13) no
O6 C67 H67A 109.0 no
C61 C67 H67A 109.0 no
O6 C67 H67B 109.0 no
C61 C67 H67B 109.0 no
H67A C67 H67B 107.8 no
C66 C61 C62 119.01(16) no
C66 C61 C67 120.32(15) no
C62 C61 C67 120.57(15) no
C63 C62 C61 120.77(17) no
C63 C62 H62 119.6 no
C61 C62 H62 119.6 no
C62 C63 C64 119.86(18) no
C62 C63 H63 120.1 no
C64 C63 H63 120.1 no
C65 C64 C63 119.69(17) no
C65 C64 H64 120.2 no
C63 C64 H64 120.2 no
C64 C65 C66 120.68(18) no
C64 C65 H65 119.7 no
C66 C65 H65 119.7 no
C65 C66 C61 119.97(17) no
C65 C66 H66 120.0 no
C61 C66 H66 120.0 no

loop_
_geom_bond_atom_site_label_1
_geom_bond_atom_site_label_2
_geom_bond_distance
_geom_bond_publ_flag
N1 C6 1.311(2) no
N1 C2 1.3577(19) no
C2 N2 1.3280(19) no
C2 N3 1.3489(19) no
N2 C27 1.4548(19) no
N2 H2 0.8800 no
C27 C21 1.508(2) no
C27 H27A 0.9900 no
C27 H27B 0.9900 no
C21 C26 1.381(2) no
C21 C22 1.386(2) no
C22 C23 1.380(2) no
C22 H22 0.9500 no
C23 C24 1.370(2) no
C23 H23 0.9500 no
C24 C25 1.380(2) no
C24 H24 0.9500 no
C25 C26 1.382(2) no
C25 H25 0.9500 no
C26 H26 0.9500 no
N3 C4 1.3188(19) no
C4 O4 1.3201(18) no
C4 C5 1.423(2) no
O4 C47 1.4448(17) no
C47 C41 1.499(2) no
C47 H47A 0.9900 no
C47 H47B 0.9900 no
C41 C42 1.382(2) no
C41 C46 1.384(2) no
C42 C43 1.384(2) no
C42 H42 0.9500 no
C43 C44 1.372(2) no
C43 H43 0.9500 no
C44 C45 1.380(3) no
C44 H44 0.9500 no
C45 C46 1.390(2) no
C45 H45 0.9500 no
C46 H46 0.9500 no
C5 N5 1.3667(19) no
C5 C6 1.425(2) no
N5 O5 1.2541(17) no
C6 O6 1.3309(18) no
O6 C67 1.4560(18) no
C67 C61 1.500(2) no
C67 H67A 0.9900 no
C67 H67B 0.9900 no
C61 C66 1.385(2) no
C61 C62 1.386(2) no
C62 C63 1.378(2) no
C62 H62 0.9500 no
C63 C64 1.380(3) no
C63 H63 0.9500 no
C64 C65 1.374(3) no
C64 H64 0.9500 no
C65 C66 1.381(2) no
C65 H65 0.9500 no
C66 H66 0.9500 no

loop_
_geom_hbond_atom_site_label_D
_geom_hbond_atom_site_label_H
_geom_hbond_atom_site_label_A
_geom_hbond_site_symmetry_A
_geom_hbond_distance_DH
_geom_hbond_distance_HA
_geom_hbond_distance_DA
_geom_hbond_angle_DHA
_geom_hbond_publ_flag
N2 H2 O5 2_646 0.88 2.22 3.099(2) 173 y
N2 H2 N5 2_646 0.88 2.28 3.023(2) 143 y

loop_
_geom_torsion_atom_site_label_1
_geom_torsion_atom_site_label_2
_geom_torsion_atom_site_label_3
_geom_torsion_atom_site_label_4
_geom_torsion
_geom_torsion_publ_flag
C6 N1 C2 N2 -174.59(13) no
C6 N1 C2 N3 4.8(2) no
N3 C2 N2 C27 -1.1(2) no
N1 C2 N2 C27 178.38(13) no
C2 N2 C27 C21 75.42(18) no
N2 C27 C21 C26 -147.96(15) no
N2 C27 C21 C22 34.5(2) no
C26 C21 C22 C23 0.0(2) no
C27 C21 C22 C23 177.56(14) no
C21 C22 C23 C24 -0.2(3) no
C22 C23 C24 C25 0.1(3) no
C23 C24 C25 C26 0.2(3) no
C22 C21 C26 C25 0.3(2) no
C27 C21 C26 C25 -177.26(15) no
C24 C25 C26 C21 -0.4(3) no
N2 C2 N3 C4 176.05(13) no
N1 C2 N3 C4 -3.4(2) no
C2 N3 C4 O4 178.55(13) no
C2 N3 C4 C5 -1.9(2) no
N3 C4 O4 C47 -1.9(2) no
C5 C4 O4 C47 178.60(13) no
C4 O4 C47 C41 -179.63(12) no
O4 C47 C41 C42 -11.8(2) no
O4 C47 C41 C46 169.48(13) no
C46 C41 C42 C43 1.3(2) no
C47 C41 C42 C43 -177.44(15) no
C41 C42 C43 C44 -0.2(3) no
C42 C43 C44 C45 -0.8(3) no
C43 C44 C45 C46 0.7(3) no
C42 C41 C46 C45 -1.4(2) no
C47 C41 C46 C45 177.33(15) no
C44 C45 C46 C41 0.5(3) no
N3 C4 C5 N5 -177.06(14) no
O4 C4 C5 N5 2.5(2) no
N3 C4 C5 C6 5.0(2) no
O4 C4 C5 C6 -175.50(13) no
C4 C5 N5 O5 1.7(2) no
C6 C5 N5 O5 179.60(13) no
C2 N1 C6 O6 179.01(13) no
C2 N1 C6 C5 -1.0(2) no
N5 C5 C6 N1 178.37(14) no
C4 C5 C6 N1 -3.4(2) no
N5 C5 C6 O6 -1.7(2) no
C4 C5 C6 O6 176.58(13) no
N1 C6 O6 C67 1.7(2) no
C5 C6 O6 C67 -178.23(13) no
C6 O6 C67 C61 -81.55(18) no
O6 C67 C61 C66 121.65(16) no
O6 C67 C61 C62 -62.1(2) no
C66 C61 C62 C63 0.1(2) no
C67 C61 C62 C63 -176.22(15) no
C61 C62 C63 C64 1.2(2) no
C62 C63 C64 C65 -1.1(3) no
C63 C64 C65 C66 -0.3(3) no
C64 C65 C66 C61 1.7(3) no
C62 C61 C66 C65 -1.5(2) no
C67 C61 C66 C65 174.79(16) no

loop_
_cod_related_entry_id
_cod_related_entry_database
_cod_related_entry_code
1 ChemSpider 21140446
